data_4109717
loop_
_publ_author_name
'Carsten Strohmann'
'Viktoria H. Gessner'

_publ_contact_author_address
;
Institut fuer Anorganische Chemie
Universitaet Wuerzburg
Am Hubland
97074 Wuerzburg
Germany
;
_publ_contact_author_email mail@carsten-strohmann.de
_publ_contact_author_fax '0049 931 888 4605'
_publ_contact_author_name 'Carsten Strohmann'
_publ_contact_author_phone '0049 931 888 4613'
_publ_section_title
;
 Crystal Structures of the Chiral Diamine (R,R)-TMCDA with the Commonly
 Used Alkyllithium Bases Methyllithium, iso-Propyllithium, and
 sec-Butyllithium
;
_journal_name_full 'Journal of the American Chemical Society'
_journal_page_first 8952
_journal_page_last 8953
_journal_paper_doi 10.1021/ja072970t
_journal_volume 129
_journal_year 2007
_chemical_formula_sum 'C14 H31 Li N2'
_chemical_formula_weight 234.35
_chemical_name_systematic
;
 ?
;
_space_group_IT_number 19
_symmetry_cell_setting orthorhombic
_symmetry_space_group_name_Hall 'P 2ac 2ab'
_symmetry_space_group_name_H-M 'P 21 21 21'
_atom_sites_solution_hydrogens geom
_atom_sites_solution_primary direct
_atom_sites_solution_secondary difmap
_audit_creation_date 2007-04-18T22:41:11-00:00
_audit_creation_method 'WinGX routine CIF_UPDATE'
_cell_angle_alpha 90
_cell_angle_beta 90
_cell_angle_gamma 90
_cell_formula_units_Z 4
_cell_length_a 7.9625(14)
_cell_length_b 13.777(3)
_cell_length_c 14.599(3)
_cell_measurement_temperature 193(2)
_cell_volume 1601.5(6)
_computing_cell_refinement 'Cell in IPDS (Stoe & Cie, 1999)'
_computing_data_collection 'Expose in IPDS (Stoe & Cie, 1999)'
_computing_data_reduction 'Integrate in IPDS (Stoe & Cie, 1999)'
_computing_molecular_graphics 'Schakal99 (Keller, 1999)'
_computing_publication_material 'SHELXL-97 (Sheldrick, 1997)'
_computing_structure_refinement 'SHELXL-97 (Sheldrick, 1997)'
_computing_structure_solution 'SHELXS-97 (Sheldrick, 1997)'
_diffrn_ambient_temperature 193(2)
_diffrn_measured_fraction_theta_full 0.945
_diffrn_measured_fraction_theta_max 0.945
_diffrn_measurement_device_type 'Stoe IPDS'
_diffrn_measurement_method 'phi scans'
_diffrn_radiation_monochromator graphite
_diffrn_radiation_type MoK\a
_diffrn_radiation_wavelength 0.71073
_diffrn_reflns_av_R_equivalents 0.0614
_diffrn_reflns_av_unetI/netI 0.077
_diffrn_reflns_limit_h_max 9
_diffrn_reflns_limit_h_min -9
_diffrn_reflns_limit_k_max 16
_diffrn_reflns_limit_k_min -16
_diffrn_reflns_limit_l_max 17
_diffrn_reflns_limit_l_min -11
_diffrn_reflns_number 7521
_diffrn_reflns_theta_full 25
_diffrn_reflns_theta_max 25
_diffrn_reflns_theta_min 2.91
_diffrn_standards_decay_% none
_diffrn_standards_interval_count 0
_diffrn_standards_interval_time 0
_diffrn_standards_number 0
_exptl_absorpt_coefficient_mu 0.055
_exptl_absorpt_correction_T_max 0.6662
_exptl_absorpt_correction_T_min 0.5970
_exptl_absorpt_correction_type numerical
_exptl_absorpt_process_details 'FACEIT in IPDS (Stoe & Cie, 1999)'
_exptl_crystal_density_diffrn 0.972
_exptl_crystal_F_000 528
_exptl_crystal_size_max 0.3
_exptl_crystal_size_mid 0.2
_exptl_crystal_size_min 0.2
_refine_diff_density_max 0.111
_refine_diff_density_min -0.102
_refine_diff_density_rms 0.026
_refine_ls_abs_structure_details 'Flack H D (1983), Acta Cryst. A39, 876-881'
_refine_ls_abs_structure_Flack -5(4)
_refine_ls_extinction_method none
_refine_ls_goodness_of_fit_ref 1.072
_refine_ls_hydrogen_treatment mixed
_refine_ls_matrix_type full
_refine_ls_number_parameters 200
_refine_ls_number_reflns 2614
_refine_ls_number_restraints 0
_refine_ls_restrained_S_all 1.072
_refine_ls_R_factor_all 0.0958
_refine_ls_R_factor_gt 0.0514
_refine_ls_shift/su_max 0
_refine_ls_shift/su_mean 0
_refine_ls_structure_factor_coef Fsqd
_refine_ls_weighting_details 'calc w=1/[\s^2^(Fo^2^)+(0.0260P)^2^+0.0000P] where P=(Fo^2^+2Fc^2^)/3'
_refine_ls_weighting_scheme calc
_refine_ls_wR_factor_gt 0.0917
_refine_ls_wR_factor_ref 0.101
_reflns_number_gt 1509
_reflns_number_total 2614
_reflns_threshold_expression >2sigma(I)
_cod_data_source_file ja072970tsi20070427_113216.cif
_cod_data_source_block vi271206
_cod_original_cell_volume 1601.4(6)
_cod_database_code 4109717

loop_
_symmetry_equiv_pos_as_xyz
'x, y, z'
'-x+1/2, -y, z+1/2'
'-x, y+1/2, -z+1/2'
'x+1/2, -y+1/2, -z'

loop_
_atom_site_label
_atom_site_type_symbol
_atom_site_fract_x
_atom_site_fract_y
_atom_site_fract_z
_atom_site_U_iso_or_equiv
_atom_site_adp_type
_atom_site_occupancy
_atom_site_symmetry_multiplicity
_atom_site_calc_flag
_atom_site_refinement_flags
C1 C 0.4334(3) 0.77659(16) 0.70928(18) 0.0513(7) Uani 1 1 d .
H1 H 0.3569 0.8323 0.7229 0.062 Uiso 1 1 calc R
C2 C 0.4877(3) 0.73561(16) 0.80210(18) 0.0518(7) Uani 1 1 d .
H2 H 0.5713 0.6832 0.7892 0.062 Uiso 1 1 calc R
C3 C 0.5791(4) 0.81323(19) 0.8581(2) 0.0668(9) Uani 1 1 d .
H3A H 0.4999 0.8663 0.8731 0.08 Uiso 1 1 calc R
H3B H 0.6188 0.7845 0.9163 0.08 Uiso 1 1 calc R
C4 C 0.7288(4) 0.85496(19) 0.8059(3) 0.0736(9) Uani 1 1 d .
H4A H 0.7824 0.9065 0.843 0.088 Uiso 1 1 calc R
H4B H 0.8129 0.8032 0.7955 0.088 Uiso 1 1 calc R
C5 C 0.6740(4) 0.89660(18) 0.7147(2) 0.0705(9) Uani 1 1 d .
H5A H 0.7734 0.9202 0.6807 0.085 Uiso 1 1 calc R
H5B H 0.598 0.9524 0.7252 0.085 Uiso 1 1 calc R
C6 C 0.5830(4) 0.81913(19) 0.6579(2) 0.0653(9) Uani 1 1 d .
H6A H 0.5436 0.8484 0.5998 0.078 Uiso 1 1 calc R
H6B H 0.6627 0.7664 0.6425 0.078 Uiso 1 1 calc R
C7 C 0.2267(6) 0.7532(2) 0.5879(2) 0.0907(12) Uani 1 1 d .
H7A H 0.2991 0.7873 0.5441 0.136 Uiso 1 1 calc R
H7B H 0.1525 0.8001 0.6182 0.136 Uiso 1 1 calc R
H7C H 0.1589 0.7049 0.5554 0.136 Uiso 1 1 calc R
C8 C 0.4335(5) 0.6281(2) 0.6135(2) 0.0816(11) Uani 1 1 d .
H8A H 0.4981 0.656 0.5628 0.122 Uiso 1 1 calc R
H8B H 0.3599 0.5768 0.5901 0.122 Uiso 1 1 calc R
H8C H 0.5107 0.6006 0.659 0.122 Uiso 1 1 calc R
C9 C 0.2216(5) 0.7594(2) 0.8864(2) 0.0723(9) Uani 1 1 d .
H9A H 0.2726 0.7961 0.9368 0.108 Uiso 1 1 calc R
H9B H 0.1223 0.7248 0.9089 0.108 Uiso 1 1 calc R
H9C H 0.1885 0.8043 0.8375 0.108 Uiso 1 1 calc R
C10 C 0.3988(5) 0.6244(2) 0.9249(2) 0.0713(10) Uani 1 1 d .
H10A H 0.453 0.663 0.973 0.107 Uiso 1 1 calc R
H10B H 0.4787 0.5766 0.901 0.107 Uiso 1 1 calc R
H10C H 0.301 0.5908 0.9505 0.107 Uiso 1 1 calc R
C11A C -0.0535(13) 0.5786(6) 0.7195(7) 0.071(2) Uani 0.55 1 d P
H11A H -0.1238 0.6385 0.7242 0.085 Uiso 0.55 1 calc PR
C11B C -0.0566(13) 0.5793(7) 0.7800(9) 0.068(2) Uani 0.45 1 d P
H11B H -0.1271 0.6387 0.7712 0.081 Uiso 0.45 1 calc PR
C12 C -0.0992(7) 0.5381(3) 0.6188(3) 0.0858(12) Uani 1 1 d .
H12A H -0.079(8) 0.592(4) 0.579(4) 0.17(2) Uiso 1 1 d .
H12B H -0.204(9) 0.534(4) 0.592(4) 0.18(3) Uiso 1 1 d .
H12C H -0.035(8) 0.473(4) 0.609(4) 0.19(2) Uiso 1 1 d .
C13B C -0.1352(11) 0.5076(6) 0.7146(8) 0.074(2) Uani 0.45 1 d P
H13C H -0.0888 0.442 0.7257 0.089 Uiso 0.45 1 calc PR
H13D H -0.2581 0.5051 0.7246 0.089 Uiso 0.45 1 calc PR
C13A C -0.1348(9) 0.5114(5) 0.7879(6) 0.0736(19) Uani 0.55 1 d P
H13A H -0.2569 0.508 0.7753 0.088 Uiso 0.55 1 calc PR
H13B H -0.0879 0.4453 0.7803 0.088 Uiso 0.55 1 calc PR
C14 C -0.1085(9) 0.5436(4) 0.8836(4) 0.0989(15) Uani 1 1 d .
H14A H -0.159(7) 0.612(4) 0.897(4) 0.16(2) Uiso 1 1 d .
H14B H 0.006(7) 0.537(3) 0.906(3) 0.118(17) Uiso 1 1 d .
H14C H -0.190(7) 0.504(3) 0.914(3) 0.144(19) Uiso 1 1 d .
Li Li 0.1887(5) 0.6300(3) 0.7506(4) 0.0640(11) Uani 1 1 d .
N1 N 0.3310(3) 0.70456(14) 0.65677(16) 0.0581(7) Uani 1 1 d .
N2 N 0.3444(3) 0.68889(14) 0.85026(15) 0.0552(6) Uani 1 1 d .

loop_
_atom_site_aniso_label
_atom_site_aniso_U_11
_atom_site_aniso_U_22
_atom_site_aniso_U_33
_atom_site_aniso_U_23
_atom_site_aniso_U_13
_atom_site_aniso_U_12
C1 0.0535(18) 0.0571(13) 0.0434(15) -0.0045(11) -0.0001(13) 0.0007(12)
C2 0.0496(18) 0.0573(13) 0.0486(17) -0.0001(12) -0.0013(13) 0.0010(12)
C3 0.070(3) 0.0683(17) 0.062(2) 0.0007(14) -0.0097(17) -0.0128(16)
C4 0.064(2) 0.0661(16) 0.091(3) -0.0045(16) -0.0130(19) -0.0110(15)
C5 0.065(2) 0.0655(16) 0.081(3) 0.0084(15) 0.0067(17) -0.0112(14)
C6 0.066(2) 0.0669(16) 0.063(2) 0.0017(14) 0.0056(17) -0.0064(16)
C7 0.107(3) 0.100(2) 0.065(2) 0.0122(17) -0.035(2) -0.017(2)
C8 0.108(3) 0.0753(18) 0.062(2) -0.0168(15) 0.017(2) -0.020(2)
C9 0.077(3) 0.0783(18) 0.062(2) -0.0015(15) 0.0184(17) -0.0059(17)
C10 0.084(3) 0.0752(19) 0.054(2) 0.0157(14) -0.0117(18) -0.0113(17)
C11A 0.072(5) 0.070(4) 0.070(5) -0.002(5) 0.005(6) 0.000(4)
C11B 0.055(5) 0.053(5) 0.096(8) -0.001(6) 0.016(7) -0.007(4)
C12 0.084(3) 0.090(3) 0.083(3) 0.010(2) -0.017(3) 0.000(2)
C13B 0.054(6) 0.077(5) 0.092(8) -0.008(6) -0.016(6) 0.000(4)
C13A 0.064(5) 0.075(4) 0.082(5) -0.002(4) -0.006(5) 0.001(4)
C14 0.098(5) 0.108(3) 0.091(3) -0.013(2) 0.029(3) -0.017(3)
Li 0.055(3) 0.077(2) 0.059(3) 0.002(2) 0.002(3) -0.011(2)
N1 0.0670(19) 0.0645(13) 0.0427(15) 0.0001(10) -0.0044(13) -0.0035(12)
N2 0.0568(17) 0.0603(12) 0.0484(15) 0.0010(11) -0.0008(12) -0.0015(11)

loop_
_atom_type_symbol
_atom_type_description
_atom_type_scat_dispersion_real
_atom_type_scat_dispersion_imag
_atom_type_scat_source
C C 0.0033 0.0016 'International Tables Vol C Tables 4.2.6.8 and 6.1.1.4'
H H 0 0 'International Tables Vol C Tables 4.2.6.8 and 6.1.1.4'
Li Li -0.0003 0.0001 'International Tables Vol C Tables 4.2.6.8 and 6.1.1.4'
N N 0.0061 0.0033 'International Tables Vol C Tables 4.2.6.8 and 6.1.1.4'

loop_
_geom_angle_atom_site_label_1
_geom_angle_atom_site_label_2
_geom_angle_atom_site_label_3
_geom_angle
N1 C1 C6 115.4(2)
N1 C1 C2 111.28(19)
C6 C1 C2 110.9(2)
N2 C2 C3 114.5(2)
N2 C2 C1 111.2(2)
C3 C2 C1 110.4(2)
C4 C3 C2 111.6(3)
C5 C4 C3 110.9(3)
C4 C5 C6 110.4(2)
C1 C6 C5 111.7(3)
C13A C11A C12 107.1(8)
C13A C11A Li 117.2(7)
C12 C11A Li 121.3(6)
C13B C11B C14 106.4(9)
C13B C11B Li 118.1(8)
C14 C11B Li 121.1(7)
C13B C12 C11A 44.4(4)
C12 C13B C11B 109.2(9)
C14 C13A C11A 112.3(8)
C13A C14 C11B 42.0(4)
N1 Li N2 86.71(17)
N1 Li C11A 122.0(4)
N2 Li C11A 146.1(4)
N1 Li C11B 144.0(5)
N2 Li C11B 122.5(4)
C11A Li C11B 24.1(2)
C7 N1 C8 110.3(3)
C7 N1 C1 110.9(2)
C8 N1 C1 113.1(2)
C7 N1 Li 111.9(3)
C8 N1 Li 103.5(2)
C1 N1 Li 106.9(2)
C10 N2 C9 109.1(2)
C10 N2 C2 112.7(2)
C9 N2 C2 113.1(2)
C10 N2 Li 117.3(2)
C9 N2 Li 96.5(2)
C2 N2 Li 107.2(2)

loop_
_geom_bond_atom_site_label_1
_geom_bond_atom_site_label_2
_geom_bond_distance
C1 N1 1.496(3)
C1 C6 1.525(4)
C1 C2 1.530(3)
C2 N2 1.487(3)
C2 C3 1.530(4)
C3 C4 1.527(5)
C4 C5 1.513(4)
C5 C6 1.534(4)
C7 N1 1.466(4)
C8 N1 1.474(4)
C9 N2 1.476(4)
C10 N2 1.471(4)
C11A C13A 1.508(12)
C11A C12 1.614(11)
C11A Li 2.104(11)
C11B C13B 1.509(15)
C11B C14 1.644(14)
C11B Li 2.118(12)
C12 C13B 1.488(13)
C13A C14 1.481(10)
Li N1 2.054(5)
Li N2 2.076(6)
